data_7022866
loop_
_publ_author_name
'Johnson, Magnus T.'
'D\<zoli\'c, Zoran'
'Cetina, Mario'
'Lahtinen, Manu'
'Ahlquist, M\%arten S G'
'Rissanen, Kari'
'\"Ohrstr\"om, Lars'
'Wendt, Ola F.'

_publ_section_title
;
 Preparation of potentially porous, chiral organometallic materials
 through spontaneous resolution of pincer palladium conformers.
;
_journal_issue 23
_journal_name_full 'Dalton transactions (Cambridge, England : 2003)'
_journal_page_first 8484
_journal_page_last 8491
_journal_paper_doi 10.1039/c3dt50190f
_journal_volume 42
_journal_year 2013
_chemical_compound_source 'synthesis as described'
_chemical_formula_moiety 'C24 H43 Cl P2 Pd'
_chemical_formula_sum 'C24 H43 Cl P2 Pd'
_chemical_formula_weight 535.37
_chemical_name_systematic
;
?
;
_space_group_IT_number 179
_symmetry_cell_setting hexagonal
_symmetry_Int_Tables_number 179
_symmetry_space_group_name_Hall 'P 65 2 (0 0 1)'
_symmetry_space_group_name_H-M 'P 65 2 2'
_atom_sites_solution_hydrogens geom
_atom_sites_solution_primary direct
_atom_sites_solution_secondary difmap
_audit_creation_date 2010-09-24T19:08:51-00:00
_audit_creation_method 'WinGX routine CIF_UPDATE'
_cell_angle_alpha 90
_cell_angle_beta 90
_cell_angle_gamma 120
_cell_formula_units_Z 6
_cell_length_a 16.3781(3)
_cell_length_b 16.3781(3)
_cell_length_c 19.1666(2)
_cell_measurement_reflns_used 3781
_cell_measurement_temperature 123.0(1)
_cell_measurement_theta_max 28.283
_cell_measurement_theta_min 0.407
_cell_volume 4452.49(12)
_computing_cell_refinement 'HKL Scalepack (Otwinowski & Minor, 1997)'
_computing_data_collection 'COLLECT (Hooft, 1998)'
_computing_data_reduction 'HKL Denzo and Scalepack (Otwinowski & Minor, 1997)'
_computing_molecular_graphics 'MERCURY (Macrae et al., 2006)'
_computing_publication_material 'WinGX publication routines (Farrugia, 1999)'
_computing_structure_refinement 'SHELXL-97 (Sheldrick, 2008)'
_computing_structure_solution 'SIR2002 (Burla et al., 2003)'
_diffrn_ambient_temperature 123.0(1)
_diffrn_detector 'CCD plate'
_diffrn_detector_area_resol_mean 9
_diffrn_measured_fraction_theta_full 1
_diffrn_measured_fraction_theta_max 1
_diffrn_measurement_device '95mm CCD camera on \k-goniostat'
_diffrn_measurement_device_type 'Bruker-Nonius Kappa Apex II Diffractometer'
_diffrn_measurement_method 'CCD rotation images, thick slices'
_diffrn_radiation_monochromator 'horizonally mounted graphite crystal'
_diffrn_radiation_probe x-ray
_diffrn_radiation_type MoK\a
_diffrn_radiation_wavelength 0.71073
_diffrn_reflns_av_R_equivalents 0.0427
_diffrn_reflns_av_unetI/netI 0.0257
_diffrn_reflns_limit_h_max 18
_diffrn_reflns_limit_h_min -19
_diffrn_reflns_limit_k_max 18
_diffrn_reflns_limit_k_min -19
_diffrn_reflns_limit_l_max 22
_diffrn_reflns_limit_l_min -22
_diffrn_reflns_number 23407
_diffrn_reflns_theta_full 25
_diffrn_reflns_theta_max 25
_diffrn_reflns_theta_min 1.44
_diffrn_source 'Enraf Nonius FR590'
_exptl_absorpt_coefficient_mu 0.830
_exptl_absorpt_correction_T_max 0.7457
_exptl_absorpt_correction_T_min 0.6385
_exptl_absorpt_correction_type multi-scan
_exptl_absorpt_process_details
;
Sheldrick, G. M. SADABS 2008/2; University of G\"ottingen: G\"ottingen,
Germany, 2008.
;
_exptl_crystal_colour colourless
_exptl_crystal_density_diffrn 1.198
_exptl_crystal_density_method 'not measured'
_exptl_crystal_description block
_exptl_crystal_F_000 1680
_exptl_crystal_size_max 0.30
_exptl_crystal_size_mid 0.30
_exptl_crystal_size_min 0.25
_platon_squeeze_details
;
;
_refine_diff_density_max 0.461
_refine_diff_density_min -0.232
_refine_diff_density_rms 0.069
_refine_ls_abs_structure_details 'Flack H D (1983), Acta Cryst. A39, 876-881'
_refine_ls_abs_structure_Flack 0.11(4)
_refine_ls_extinction_method none
_refine_ls_goodness_of_fit_ref 0.967
_refine_ls_hydrogen_treatment constr
_refine_ls_matrix_type full
_refine_ls_number_parameters 135
_refine_ls_number_reflns 2625
_refine_ls_number_restraints 0
_refine_ls_restrained_S_all 0.967
_refine_ls_R_factor_all 0.0276
_refine_ls_R_factor_gt 0.0257
_refine_ls_shift/su_max 0.001
_refine_ls_shift/su_mean 0
_refine_ls_structure_factor_coef Fsqd
_refine_ls_weighting_details 'calc w=1/[\s^2^(Fo^2^)+(0.0553P)^2^+2.7718P] where P=(Fo^2^+2Fc^2^)/3'
_refine_ls_weighting_scheme calc
_refine_ls_wR_factor_gt 0.0763
_refine_ls_wR_factor_ref 0.0775
_reflns_number_gt 2506
_reflns_number_total 2625
_reflns_threshold_expression >2\s(I)
_cod_data_source_file c3dt50190f.txt
_cod_data_source_block 4.Pen
_cod_original_cell_volume 4452.48(12)
_cod_original_sg_symbol_Hall 'P 65 2 (001)'
_cod_database_code 7022866

loop_
_symmetry_equiv_pos_as_xyz
'x, y, z'
'-x, -y, z+1/2'
'-y, x-y, z+2/3'
'-x+y, -x, z+1/3'
'x-y, x, z+5/6'
'y, -x+y, z+1/6'
'x-y, -y, -z'
'-x, -x+y, -z+1/3'
'y, x, -z+2/3'
'-y, -x, -z+1/6'
'x, x-y, -z+5/6'
'-x+y, y, -z+1/2'

loop_
_atom_site_label
_atom_site_type_symbol
_atom_site_fract_x
_atom_site_fract_y
_atom_site_fract_z
_atom_site_U_iso_or_equiv
_atom_site_adp_type
_atom_site_occupancy
_atom_site_symmetry_multiplicity
_atom_site_calc_flag
_atom_site_refinement_flags
Pd1 Pd 0.585010(11) 0.17002(2) 0.75 0.02217(11) Uani 1 2 d S
Cl1 Cl 0.49929(4) -0.00142(7) 0.75 0.0269(3) Uani 1 2 d S
P1 P 0.72402(6) 0.19187(6) 0.79700(4) 0.02227(19) Uani 1 1 d .
C1 C 0.65628(14) 0.3126(3) 0.75 0.0237(9) Uani 1 2 d S
C2 C 0.7395(2) 0.3635(2) 0.78937(15) 0.0248(7) Uani 1 1 d .
C3 C 0.7884(3) 0.4619(3) 0.78806(16) 0.0279(7) Uani 1 1 d .
H3 H 0.8452 0.4956 0.8138 0.033 Uiso 1 1 calc R
C4 C 0.75538(16) 0.5108(3) 0.75 0.0305(10) Uani 1 2 d S
H4 H 0.7889 0.5777 0.75 0.037 Uiso 1 2 calc SR
C5 C 0.7754(2) 0.3113(2) 0.83218(16) 0.0268(7) Uani 1 1 d .
H5A H 0.7568 0.309 0.8816 0.032 Uiso 1 1 calc R
H5B H 0.845 0.3436 0.8297 0.032 Uiso 1 1 calc R
C6 C 0.8088(3) 0.1990(3) 0.72825(15) 0.0309(8) Uani 1 1 d .
C7 C 0.8292(3) 0.2814(3) 0.67989(18) 0.0388(9) Uani 1 1 d .
H7A H 0.8607 0.3405 0.7063 0.058 Uiso 1 1 calc R
H7B H 0.7698 0.2726 0.6608 0.058 Uiso 1 1 calc R
H7C H 0.87 0.284 0.6416 0.058 Uiso 1 1 calc R
C8 C 0.7604(3) 0.1072(3) 0.68490(17) 0.0363(9) Uani 1 1 d .
H8A H 0.7008 0.0981 0.6661 0.055 Uiso 1 1 calc R
H8B H 0.7479 0.0536 0.7147 0.055 Uiso 1 1 calc R
H8C H 0.8018 0.1117 0.6464 0.055 Uiso 1 1 calc R
C9 C 0.9029(3) 0.2136(3) 0.75782(19) 0.0414(9) Uani 1 1 d .
H9A H 0.9452 0.2207 0.7192 0.062 Uiso 1 1 calc R
H9B H 0.8909 0.1589 0.7862 0.062 Uiso 1 1 calc R
H9C H 0.9322 0.2705 0.7868 0.062 Uiso 1 1 calc R
C10 C 0.7183(2) 0.1182(2) 0.87349(16) 0.0275(7) Uani 1 1 d .
C11 C 0.6343(2) 0.1068(3) 0.91697(18) 0.0343(8) Uani 1 1 d .
H11A H 0.6296 0.0723 0.96 0.051 Uiso 1 1 calc R
H11B H 0.5761 0.0716 0.8899 0.051 Uiso 1 1 calc R
H11C H 0.6437 0.1692 0.9287 0.051 Uiso 1 1 calc R
C12 C 0.6989(3) 0.0196(2) 0.85049(17) 0.0333(9) Uani 1 1 d .
H12A H 0.755 0.0254 0.8274 0.05 Uiso 1 1 calc R
H12B H 0.6456 -0.008 0.818 0.05 Uiso 1 1 calc R
H12C H 0.6839 -0.0212 0.8915 0.05 Uiso 1 1 calc R
C13 C 0.8077(2) 0.1643(2) 0.91861(18) 0.0329(7) Uani 1 1 d .
H13A H 0.8231 0.2285 0.9309 0.049 Uiso 1 1 calc R
H13B H 0.8602 0.1665 0.8925 0.049 Uiso 1 1 calc R
H13C H 0.7969 0.1273 0.9613 0.049 Uiso 1 1 calc R

loop_
_atom_site_aniso_label
_atom_site_aniso_U_11
_atom_site_aniso_U_22
_atom_site_aniso_U_33
_atom_site_aniso_U_23
_atom_site_aniso_U_13
_atom_site_aniso_U_12
Pd1 0.02549(16) 0.01727(19) 0.02100(17) 0 -0.00377(13) 0.00863(9)
Cl1 0.0268(4) 0.0122(5) 0.0369(6) 0 -0.0122(4) 0.0061(2)
P1 0.0255(5) 0.0207(4) 0.0175(4) -0.0016(3) -0.0035(3) 0.0092(4)
C1 0.0295(18) 0.015(2) 0.0215(19) 0 0.0024(16) 0.0076(10)
C2 0.0293(18) 0.0222(18) 0.0195(14) -0.0006(13) 0.0013(12) 0.0103(15)
C3 0.0316(19) 0.0261(18) 0.0196(15) -0.0043(14) -0.0023(14) 0.0097(15)
C4 0.038(2) 0.021(2) 0.027(2) 0 0.004(2) 0.0104(12)
C5 0.0280(19) 0.0230(17) 0.0241(16) -0.0045(13) -0.0047(15) 0.0087(15)
C6 0.032(2) 0.035(2) 0.0225(15) -0.0077(14) -0.0057(14) 0.0136(16)
C7 0.045(2) 0.038(2) 0.0249(17) 0.0019(15) 0.0077(16) 0.0142(19)
C8 0.048(2) 0.040(2) 0.0243(17) -0.0092(15) -0.0027(16) 0.025(2)
C9 0.031(2) 0.055(2) 0.0320(19) -0.0072(18) 0.0023(16) 0.0176(19)
C10 0.0330(19) 0.0271(18) 0.0226(16) 0.0006(13) -0.0027(13) 0.0151(16)
C11 0.0346(19) 0.041(2) 0.0252(16) 0.0111(18) 0.0038(18) 0.0171(17)
C12 0.044(2) 0.0236(19) 0.0302(19) 0.0010(14) -0.0084(15) 0.0156(18)
C13 0.039(2) 0.0352(19) 0.0233(14) -0.0002(15) -0.0075(15) 0.0179(17)

loop_
_atom_type_symbol
_atom_type_description
_atom_type_scat_dispersion_real
_atom_type_scat_dispersion_imag
_atom_type_scat_source
C C 0.0033 0.0016 'International Tables Vol C Tables 4.2.6.8 and 6.1.1.4'
H H 0 0 'International Tables Vol C Tables 4.2.6.8 and 6.1.1.4'
P P 0.1023 0.0942 'International Tables Vol C Tables 4.2.6.8 and 6.1.1.4'
Cl Cl 0.1484 0.1585 'International Tables Vol C Tables 4.2.6.8 and 6.1.1.4'
Pd Pd -0.9988 1.0072 'International Tables Vol C Tables 4.2.6.8 and 6.1.1.4'

loop_
_geom_angle_atom_site_label_1
_geom_angle_atom_site_label_2
_geom_angle_atom_site_label_3
_geom_angle
_geom_angle_site_symmetry_1
_geom_angle_site_symmetry_3
C1 Pd1 P1 82.27(9) . .
C1 Pd1 P1 82.27(9) . 12_656
P1 Pd1 P1 164.53(4) . 12_656
C1 Pd1 Cl1 180 . .
P1 Pd1 Cl1 97.73(2) . .
P1 Pd1 Cl1 97.73(2) 12_656 .
C5 P1 C6 105.22(17) . .
C5 P1 C10 104.42(15) . .
C6 P1 C10 112.75(15) . .
C5 P1 Pd1 101.58(12) . .
C6 P1 Pd1 112.24(10) . .
C10 P1 Pd1 118.66(12) . .
C2 C1 C2 118.3(4) 12_656 .
C2 C1 Pd1 120.8(2) 12_656 .
C2 C1 Pd1 120.8(2) . .
C3 C2 C1 120.0(3) . .
C3 C2 C5 120.4(3) . .
C1 C2 C5 119.6(3) . .
C4 C3 C2 121.0(3) . .
C4 C3 H3 119.5 . .
C2 C3 H3 119.5 . .
C3 C4 C3 119.5(5) 12_656 .
C3 C4 H4 120.2 12_656 .
C3 C4 H4 120.2 . .
C2 C5 P1 107.8(2) . .
C2 C5 H5A 110.1 . .
P1 C5 H5A 110.1 . .
C2 C5 H5B 110.1 . .
P1 C5 H5B 110.1 . .
H5A C5 H5B 108.5 . .
C7 C6 C9 109.0(3) . .
C7 C6 C8 108.2(3) . .
C9 C6 C8 109.6(3) . .
C7 C6 P1 107.9(2) . .
C9 C6 P1 113.7(2) . .
C8 C6 P1 108.3(3) . .
C6 C7 H7A 109.5 . .
C6 C7 H7B 109.5 . .
H7A C7 H7B 109.5 . .
C6 C7 H7C 109.5 . .
H7A C7 H7C 109.5 . .
H7B C7 H7C 109.5 . .
C6 C8 H8A 109.5 . .
C6 C8 H8B 109.5 . .
H8A C8 H8B 109.5 . .
C6 C8 H8C 109.5 . .
H8A C8 H8C 109.5 . .
H8B C8 H8C 109.5 . .
C6 C9 H9A 109.5 . .
C6 C9 H9B 109.5 . .
H9A C9 H9B 109.5 . .
C6 C9 H9C 109.5 . .
H9A C9 H9C 109.5 . .
H9B C9 H9C 109.5 . .
C13 C10 C11 109.3(3) . .
C13 C10 C12 108.8(3) . .
C11 C10 C12 108.9(3) . .
C13 C10 P1 113.4(2) . .
C11 C10 P1 104.8(2) . .
C12 C10 P1 111.6(2) . .
C10 C11 H11A 109.5 . .
C10 C11 H11B 109.5 . .
H11A C11 H11B 109.5 . .
C10 C11 H11C 109.5 . .
H11A C11 H11C 109.5 . .
H11B C11 H11C 109.5 . .
C10 C12 H12A 109.5 . .
C10 C12 H12B 109.5 . .
H12A C12 H12B 109.5 . .
C10 C12 H12C 109.5 . .
H12A C12 H12C 109.5 . .
H12B C12 H12C 109.5 . .
C10 C13 H13A 109.5 . .
C10 C13 H13B 109.5 . .
H13A C13 H13B 109.5 . .
C10 C13 H13C 109.5 . .
H13A C13 H13C 109.5 . .
H13B C13 H13C 109.5 . .

loop_
_geom_bond_atom_site_label_1
_geom_bond_atom_site_label_2
_geom_bond_distance
_geom_bond_site_symmetry_2
Pd1 C1 2.022(4) .
Pd1 P1 2.3039(9) .
Pd1 P1 2.3039(9) 12_656
Pd1 Cl1 2.4317(11) .
P1 C5 1.828(3) .
P1 C6 1.876(3) .
P1 C10 1.871(3) .
C1 C2 1.409(4) 12_656
C1 C2 1.409(4) .
C2 C3 1.396(5) .
C2 C5 1.500(5) .
C3 C4 1.378(4) .
C3 H3 0.95 .
C4 C3 1.378(4) 12_656
C4 H4 0.95 .
C5 H5A 0.99 .
C5 H5B 0.99 .
C6 C7 1.531(5) .
C6 C9 1.543(5) .
C6 C8 1.544(5) .
C7 H7A 0.98 .
C7 H7B 0.98 .
C7 H7C 0.98 .
C8 H8A 0.98 .
C8 H8B 0.98 .
C8 H8C 0.98 .
C9 H9A 0.98 .
C9 H9B 0.98 .
C9 H9C 0.98 .
C10 C13 1.535(5) .
C10 C11 1.538(5) .
C10 C12 1.546(5) .
C11 H11A 0.98 .
C11 H11B 0.98 .
C11 H11C 0.98 .
C12 H12A 0.98 .
C12 H12B 0.98 .
C12 H12C 0.98 .
C13 H13A 0.98 .
C13 H13B 0.98 .
C13 H13C 0.98 .

loop_
_geom_torsion_atom_site_label_1
_geom_torsion_atom_site_label_2
_geom_torsion_atom_site_label_3
_geom_torsion_atom_site_label_4
_geom_torsion
_geom_torsion_site_symmetry_1
_geom_torsion_site_symmetry_4
C1 Pd1 P1 C5 22.09(11) . .
P1 Pd1 P1 C5 22.09(11) 12_656 .
Cl1 Pd1 P1 C5 -157.91(11) . .
C1 Pd1 P1 C6 -89.84(13) . .
P1 Pd1 P1 C6 -89.84(13) 12_656 .
Cl1 Pd1 P1 C6 90.16(13) . .
C1 Pd1 P1 C10 135.76(12) . .
P1 Pd1 P1 C10 135.76(12) 12_656 .
Cl1 Pd1 P1 C10 -44.24(12) . .
P1 Pd1 C1 C2 164.66(15) . 12_656
P1 Pd1 C1 C2 -15.34(15) 12_656 12_656
P1 Pd1 C1 C2 -15.34(15) . .
P1 Pd1 C1 C2 164.66(15) 12_656 .
C2 C1 C2 C3 -0.8(2) 12_656 .
Pd1 C1 C2 C3 179.2(2) . .
C2 C1 C2 C5 179.6(3) 12_656 .
Pd1 C1 C2 C5 -0.4(3) . .
C1 C2 C3 C4 1.6(4) . .
C5 C2 C3 C4 -178.8(2) . .
C2 C3 C4 C3 -0.8(2) . 12_656
C3 C2 C5 P1 -158.7(3) . .
C1 C2 C5 P1 20.9(3) . .
C6 P1 C5 C2 89.3(2) . .
C10 P1 C5 C2 -151.8(2) . .
Pd1 P1 C5 C2 -27.8(2) . .
C5 P1 C6 C7 -50.6(3) . .
C10 P1 C6 C7 -163.8(2) . .
Pd1 P1 C6 C7 59.0(3) . .
C5 P1 C6 C9 70.4(3) . .
C10 P1 C6 C9 -42.8(3) . .
Pd1 P1 C6 C9 180.0(2) . .
C5 P1 C6 C8 -167.5(2) . .
C10 P1 C6 C8 79.3(3) . .
Pd1 P1 C6 C8 -57.9(3) . .
C5 P1 C10 C13 -43.2(3) . .
C6 P1 C10 C13 70.5(3) . .
Pd1 P1 C10 C13 -155.3(2) . .
C5 P1 C10 C11 75.9(3) . .
C6 P1 C10 C11 -170.4(2) . .
Pd1 P1 C10 C11 -36.2(3) . .
C5 P1 C10 C12 -166.4(3) . .
C6 P1 C10 C12 -52.7(3) . .
Pd1 P1 C10 C12 81.4(3) . .

loop_
_platon_squeeze_void_nr
_platon_squeeze_void_average_x
_platon_squeeze_void_average_y
_platon_squeeze_void_average_z
_platon_squeeze_void_volume
_platon_squeeze_void_count_electrons
_platon_squeeze_void_content
1 0.000 0.000 -0.003 712 319 ' '
